data_7019236
loop_
_publ_author_name
'Matson, Ellen M.'
'Crestani, Marco G.'
'Fanwick, Phillip E.'
'Bart, Suzanne C.'

_publ_section_title
;
 Synthesis of U(iv) imidos from Tp*(2)U(CH(2)Ph) (Tp* =
 hydrotris(3,5-dimethylpyrazolyl)borate) by extrusion of bibenzyl.
;
_journal_issue 26
_journal_name_full 'Dalton transactions (Cambridge, England : 2003)'
_journal_page_first 7952
_journal_page_last 7958
_journal_paper_doi 10.1039/c2dt12439d
_journal_volume 41
_journal_year 2012
_chemical_formula_moiety 'C39 H55 B2 N13 U1'
_chemical_formula_sum 'C39 H55 B2 N13 U'
_chemical_formula_weight 965.61
_chemical_name_systematic ' ?'
_space_group_IT_number 14
_symmetry_cell_setting monoclinic
_symmetry_space_group_name_Hall '-P 2yn'
_symmetry_space_group_name_H-M 'P 1 21/n 1'
_atom_type_scat_source 'International Tables for Crystallography (Vol C)'
_cell_angle_alpha 90.00
_cell_angle_beta 106.487(2)
_cell_angle_gamma 90.00
_cell_formula_units_Z 4
_cell_length_a 15.3252(5)
_cell_length_b 14.1075(4)
_cell_length_c 19.9873(4)
_cell_measurement_reflns_used 8260
_cell_measurement_temperature 150(2)
_cell_measurement_theta_max 72
_cell_measurement_theta_min 2
_cell_volume 4143.6(2)
_computing_cell_refinement 'DENZO/SCALEPACK (Otwinowski & Minor, 1996)'
_computing_data_collection 'CrystalClear(Rigaku, 2001)'
_computing_data_reduction 'DENZO/SCALEPACK (Otwinowski & Minor, 1996)'
_computing_molecular_graphics
;
ORTEP (Johnson, 1976)
PLATON (Spek, 1997)
;
_computing_publication_material 'SHELX97(Sheldrick, 2008) and local programs'
_computing_structure_refinement 'SHELX97 (Sheldrick, 2008)'
_computing_structure_solution
;
PATTY (DIRDIF, Beurskins, 2008)
;
_diffrn_ambient_temperature 150(2)
_diffrn_measured_fraction_theta_full 0.9640
_diffrn_measured_fraction_theta_max 0.9640
_diffrn_measurement_details
;
Data were collected on a Rigaku Rapid which has a quarter
chi circle and a 200 degree curved image plate at a fixed
distance of 127.4mm. Strategy was optimized using the
CrystalClear software. The completeness is the best
that can be obtained with this geometry.
Also the use of HKL2000/SCALEPACK lowers the number
of observed data as inconsistent equivalents are removed
from the data set and not included in the collected total
;
_diffrn_measurement_device_type Rigaku_Rapid_II
_diffrn_measurement_method \w
_diffrn_radiation_monochromator 'confocal optics'
_diffrn_radiation_type CU-K\a
_diffrn_radiation_wavelength 1.54184
_diffrn_reflns_av_R_equivalents 0.0360
_diffrn_reflns_av_sigmaI/netI 0.0158
_diffrn_reflns_limit_h_max 18
_diffrn_reflns_limit_h_min 0
_diffrn_reflns_limit_k_max 17
_diffrn_reflns_limit_k_min 0
_diffrn_reflns_limit_l_max 23
_diffrn_reflns_limit_l_min -24
_diffrn_reflns_number 49215
_diffrn_reflns_theta_full 72.2
_diffrn_reflns_theta_max 72.18
_diffrn_reflns_theta_min 2.31
_diffrn_standards_number 0
_exptl_absorpt_coefficient_mu 12.207
_exptl_absorpt_correction_T_max 0.5432
_exptl_absorpt_correction_T_min 0.1867
_exptl_absorpt_correction_type multi-scan
_exptl_absorpt_process_details 'SCALEPACK (Otwinowski & Minor, 1997)'
_exptl_crystal_colour red
_exptl_crystal_density_diffrn 1.548
_exptl_crystal_density_method 'not measured'
_exptl_crystal_description needle
_exptl_crystal_F_000 1928
_exptl_crystal_size_max 0.20
_exptl_crystal_size_mid 0.10
_exptl_crystal_size_min 0.05
_refine_diff_density_max 1.49
_refine_diff_density_min -1.53
_refine_ls_extinction_method none
_refine_ls_goodness_of_fit_ref 1.066
_refine_ls_hydrogen_treatment mixed
_refine_ls_matrix_type full
_refine_ls_number_parameters 518
_refine_ls_number_reflns 7883
_refine_ls_number_restraints 0
_refine_ls_R_factor_all 0.030
_refine_ls_R_factor_gt 0.030
_refine_ls_shift/su_max 0.001
_refine_ls_structure_factor_coef Fsqd
_refine_ls_weighting_details 'w=1/[\s^2^(Fo^2^)+(0.0566P)^2^+6.9090P] where P=(Fo^2^+2Fc^2^)/3'
_refine_ls_weighting_scheme calc
_refine_ls_wR_factor_gt 0.081
_refine_ls_wR_factor_ref 0.082
_reflns_number_gt 7558
_reflns_number_total 7883
_reflns_threshold_expression >2.0\s(I)
_cod_data_source_file c2dt12439d.txt
_cod_data_source_block SBMG01
_cod_depositor_comments
;
The following automatic conversions were performed:

'_refine_ls_weighting_scheme' value 'calc ' changed to 'calc'
according to /home/saulius/struct/CIF-dictionaries/cif_core.dic
dictionary named 'cif_core.dic' version 2.4.1 from 2010-06-29.

Automatic conversion script
Id: cif_fix_values 1891 2012-01-12 08:04:46Z andrius 
;
_cod_original_formula_sum 'C39 H55 B2 N13 U1'
_cod_database_code 7019236

loop_
_symmetry_equiv_pos_as_xyz
'x, y, z'
'-x+1/2, y+1/2, -z+1/2'
'-x, -y, -z'
'x-1/2, -y-1/2, z-1/2'

loop_
_atom_site_label
_atom_site_fract_x
_atom_site_fract_y
_atom_site_fract_z
_atom_site_U_iso_or_equiv
_atom_site_adp_type
_atom_site_occupancy
_atom_site_symmetry_multiplicity
_atom_site_calc_flag
_atom_site_refinement_flags
U1 0.254614(7) 0.202141(7) 0.485497(5) 0.01621(6) Uani 1 1 d .
N11 0.3345(2) 0.3660(2) 0.54823(15) 0.0215(6) Uani 1 1 d .
N12 0.3263(2) 0.3871(2) 0.61348(15) 0.0202(6) Uani 1 1 d .
N21 0.1657(2) 0.2395(2) 0.56989(16) 0.0221(6) Uani 1 1 d .
N22 0.1978(2) 0.2861(2) 0.63235(17) 0.0213(7) Uani 1 1 d .
N31 0.3673(2) 0.1736(2) 0.60980(16) 0.0210(6) Uani 1 1 d .
N32 0.3611(2) 0.2247(2) 0.66752(16) 0.0215(6) Uani 1 1 d .
N41 0.24481(18) 0.0642(2) 0.49858(16) 0.0199(6) Uani 1 1 d .
N61 0.1539(2) 0.1539(2) 0.35768(15) 0.0199(6) Uani 1 1 d .
N62 0.1651(2) 0.20121(19) 0.29946(17) 0.0203(7) Uani 1 1 d .
N71 0.1756(2) 0.3508(2) 0.40947(15) 0.0202(6) Uani 1 1 d .
N72 0.1944(2) 0.3672(2) 0.34684(15) 0.0202(6) Uani 1 1 d .
N81 0.3603(2) 0.2318(2) 0.40908(16) 0.0228(6) Uani 1 1 d .
N82 0.3287(2) 0.2612(2) 0.34067(15) 0.0199(6) Uani 1 1 d .
C13 0.3534(2) 0.4777(3) 0.63128(19) 0.0232(7) Uani 1 1 d .
C14 0.3810(3) 0.5148(3) 0.5771(2) 0.0260(8) Uani 1 1 d .
C15 0.3681(2) 0.4440(3) 0.52659(19) 0.0225(7) Uani 1 1 d .
C16 0.3477(3) 0.5250(3) 0.6968(2) 0.0315(9) Uani 1 1 d .
C17 0.3873(3) 0.4522(3) 0.45765(19) 0.0274(8) Uani 1 1 d .
C23 0.1280(3) 0.2998(3) 0.6607(2) 0.0297(10) Uani 1 1 d .
C24 0.0505(3) 0.2614(3) 0.6162(2) 0.0305(9) Uani 1 1 d .
C25 0.0765(3) 0.2236(3) 0.5608(2) 0.0241(8) Uani 1 1 d .
C26 0.1385(3) 0.3489(5) 0.7291(3) 0.0522(14) Uani 1 1 d .
C27 0.0222(3) 0.1718(4) 0.4977(2) 0.0363(10) Uani 1 1 d .
C33 0.4126(3) 0.1835(3) 0.7265(2) 0.0266(8) Uani 1 1 d .
C34 0.4532(3) 0.1048(3) 0.7078(2) 0.0292(8) Uani 1 1 d .
C35 0.4236(2) 0.1001(3) 0.6355(2) 0.0252(8) Uani 1 1 d .
C36 0.4220(4) 0.2203(4) 0.7982(2) 0.0376(10) Uani 1 1 d .
C37 0.4472(3) 0.0253(3) 0.5909(2) 0.0305(9) Uani 1 1 d .
C41 0.2396(2) -0.0322(3) 0.51205(16) 0.0190(7) Uani 1 1 d .
C42 0.2556(2) -0.1002(3) 0.4655(2) 0.0228(7) Uani 1 1 d .
C43 0.2427(3) -0.1952(3) 0.4760(2) 0.0274(9) Uani 1 1 d .
C44 0.2170(3) -0.2288(3) 0.5330(2) 0.0310(9) Uani 1 1 d .
C45 0.2072(2) -0.1611(3) 0.5815(2) 0.0276(8) Uani 1 1 d .
C46 0.2173(2) -0.0642(3) 0.5724(2) 0.0240(8) Uani 1 1 d .
C47 0.2855(3) -0.0676(3) 0.4035(2) 0.0275(8) Uani 1 1 d .
C48 0.1946(3) -0.3309(3) 0.5407(3) 0.0476(12) Uani 1 1 d .
C49 0.2032(3) 0.0052(3) 0.6258(2) 0.0299(8) Uani 1 1 d .
C63 0.1151(2) 0.1597(3) 0.24048(19) 0.0248(8) Uani 1 1 d .
C64 0.0702(3) 0.0850(3) 0.2588(2) 0.0262(8) Uani 1 1 d .
C65 0.0947(2) 0.0831(3) 0.33114(19) 0.0219(7) Uani 1 1 d .
C66 0.1098(4) 0.1946(3) 0.1684(2) 0.0347(11) Uani 1 1 d .
C67 0.0583(3) 0.0168(3) 0.3750(2) 0.0264(8) Uani 1 1 d .
C73 0.1710(2) 0.4572(3) 0.32515(19) 0.0238(7) Uani 1 1 d .
C74 0.1361(3) 0.4992(3) 0.3742(2) 0.0256(8) Uani 1 1 d .
C75 0.1394(2) 0.4310(3) 0.42522(19) 0.0210(7) Uani 1 1 d .
C76 0.1850(3) 0.4994(3) 0.2603(2) 0.0301(8) Uani 1 1 d .
C77 0.1082(3) 0.4415(3) 0.4897(2) 0.0301(9) Uani 1 1 d .
C83 0.3995(3) 0.2703(3) 0.3135(2) 0.0239(7) Uani 1 1 d .
C84 0.4781(2) 0.2465(3) 0.3640(2) 0.0259(8) Uani 1 1 d .
C85 0.4519(3) 0.2236(3) 0.4233(2) 0.0236(8) Uani 1 1 d .
C86 0.3900(3) 0.3021(3) 0.2402(3) 0.0386(12) Uani 1 1 d .
C87 0.5105(3) 0.2004(3) 0.4942(2) 0.0356(11) Uani 1 1 d .
B1 0.2992(3) 0.3128(3) 0.6607(2) 0.0217(9) Uani 1 1 d .
B2 0.2276(3) 0.2879(3) 0.3064(2) 0.0195(8) Uani 1 1 d .
H1 0.311(3) 0.346(3) 0.715(2) 0.025(11) Uiso 1 1 d .
H2 0.225(3) 0.311(3) 0.254(3) 0.025(12) Uiso 1 1 d .
H14 0.4043 0.5767 0.5745 0.031 Uiso 1 1 calc R
H24 -0.0088 0.2609 0.6222 0.037 Uiso 1 1 calc R
H34 0.4935 0.0622 0.7383 0.035 Uiso 1 1 calc R
H43 0.2517 -0.2396 0.4428 0.033 Uiso 1 1 calc R
H45 0.1930 -0.1821 0.6223 0.033 Uiso 1 1 calc R
H64 0.0300 0.0425 0.2280 0.031 Uiso 1 1 calc R
H74 0.1140 0.5623 0.3734 0.031 Uiso 1 1 calc R
H84 0.5382 0.2459 0.3595 0.031 Uiso 1 1 calc R
H16A 0.2839 0.5284 0.6971 0.047 Uiso 1 1 calc R
H16B 0.3728 0.5893 0.6990 0.047 Uiso 1 1 calc R
H16C 0.3826 0.4885 0.7372 0.047 Uiso 1 1 calc R
H17A 0.4350 0.4069 0.4556 0.041 Uiso 1 1 calc R
H17B 0.4078 0.5167 0.4519 0.041 Uiso 1 1 calc R
H17C 0.3318 0.4383 0.4202 0.041 Uiso 1 1 calc R
H26A 0.1779 0.3110 0.7668 0.078 Uiso 1 1 calc R
H26B 0.0786 0.3562 0.7370 0.078 Uiso 1 1 calc R
H26C 0.1659 0.4114 0.7281 0.078 Uiso 1 1 calc R
H27A 0.0273 0.2044 0.4557 0.055 Uiso 1 1 calc R
H27B -0.0418 0.1700 0.4976 0.055 Uiso 1 1 calc R
H27C 0.0453 0.1069 0.4984 0.055 Uiso 1 1 calc R
H36A 0.4400 0.2872 0.8008 0.056 Uiso 1 1 calc R
H36B 0.4684 0.1836 0.8322 0.056 Uiso 1 1 calc R
H36C 0.3636 0.2144 0.8089 0.056 Uiso 1 1 calc R
H37A 0.4151 0.0377 0.5418 0.046 Uiso 1 1 calc R
H37B 0.4291 -0.0369 0.6043 0.046 Uiso 1 1 calc R
H37C 0.5130 0.0258 0.5972 0.046 Uiso 1 1 calc R
H47A 0.3011 -0.1228 0.3794 0.041 Uiso 1 1 calc R
H47B 0.3389 -0.0264 0.4194 0.041 Uiso 1 1 calc R
H47C 0.2359 -0.0324 0.3713 0.041 Uiso 1 1 calc R
H48A 0.2164 -0.3491 0.5900 0.071 Uiso 1 1 calc R
H48B 0.2244 -0.3704 0.5133 0.071 Uiso 1 1 calc R
H48C 0.1286 -0.3399 0.5239 0.071 Uiso 1 1 calc R
H49A 0.1542 0.0492 0.6034 0.045 Uiso 1 1 calc R
H49B 0.2595 0.0408 0.6456 0.045 Uiso 1 1 calc R
H49C 0.1869 -0.0294 0.6630 0.045 Uiso 1 1 calc R
H66A 0.0893 0.2607 0.1637 0.052 Uiso 1 1 calc R
H66B 0.0666 0.1554 0.1339 0.052 Uiso 1 1 calc R
H66C 0.1701 0.1904 0.1607 0.052 Uiso 1 1 calc R
H67A 0.0991 0.0163 0.4226 0.040 Uiso 1 1 calc R
H67B 0.0542 -0.0472 0.3553 0.040 Uiso 1 1 calc R
H67C -0.0023 0.0379 0.3758 0.040 Uiso 1 1 calc R
H76A 0.2502 0.5007 0.2642 0.045 Uiso 1 1 calc R
H76B 0.1609 0.5641 0.2544 0.045 Uiso 1 1 calc R
H76C 0.1532 0.4610 0.2199 0.045 Uiso 1 1 calc R
H77A 0.0662 0.3899 0.4917 0.045 Uiso 1 1 calc R
H77B 0.0771 0.5025 0.4884 0.045 Uiso 1 1 calc R
H77C 0.1610 0.4390 0.5311 0.045 Uiso 1 1 calc R
H86A 0.3516 0.2571 0.2074 0.058 Uiso 1 1 calc R
H86B 0.4503 0.3049 0.2324 0.058 Uiso 1 1 calc R
H86C 0.3620 0.3651 0.2329 0.058 Uiso 1 1 calc R
H87A 0.4752 0.2070 0.5279 0.053 Uiso 1 1 calc R
H87B 0.5625 0.2437 0.5067 0.053 Uiso 1 1 calc R
H87C 0.5323 0.1350 0.4949 0.053 Uiso 1 1 calc R

loop_
_atom_site_aniso_label
_atom_site_aniso_U_11
_atom_site_aniso_U_22
_atom_site_aniso_U_33
_atom_site_aniso_U_12
_atom_site_aniso_U_13
_atom_site_aniso_U_23
U1 0.01666(9) 0.01759(9) 0.01522(9) -0.00086(3) 0.00588(5) -0.00080(3)
N11 0.0203(14) 0.0242(16) 0.0198(14) -0.0029(12) 0.0052(11) -0.0012(12)
N12 0.0207(14) 0.0227(16) 0.0173(14) -0.0014(12) 0.0055(11) -0.0028(12)
N21 0.0188(14) 0.0245(17) 0.0241(15) -0.0027(12) 0.0078(12) -0.0054(13)
N22 0.0212(16) 0.0239(16) 0.0198(15) -0.0013(11) 0.0074(13) -0.0033(11)
N31 0.0220(15) 0.0230(16) 0.0181(14) -0.0015(13) 0.0059(12) -0.0041(12)
N32 0.0195(15) 0.0262(16) 0.0172(14) -0.0014(13) 0.0029(12) -0.0022(13)
N41 0.0229(15) 0.0195(16) 0.0175(12) -0.0024(11) 0.0063(11) -0.0011(12)
N61 0.0200(14) 0.0207(16) 0.0182(14) -0.0001(11) 0.0043(11) 0.0025(12)
N62 0.0230(17) 0.0192(17) 0.0171(15) 0.0012(10) 0.0029(13) 0.0008(10)
N71 0.0206(14) 0.0226(16) 0.0183(14) -0.0024(12) 0.0074(11) 0.0004(12)
N72 0.0190(14) 0.0212(16) 0.0195(14) 0.0004(11) 0.0038(11) 0.0003(12)
N81 0.0207(15) 0.0260(16) 0.0208(15) 0.0029(13) 0.0047(12) 0.0008(13)
N82 0.0230(15) 0.0205(16) 0.0170(14) -0.0009(12) 0.0070(11) 0.0005(12)
C13 0.0185(17) 0.026(2) 0.0243(18) 0.0008(14) 0.0042(14) -0.0041(15)
C14 0.0269(18) 0.0197(18) 0.032(2) -0.0029(14) 0.0096(15) -0.0012(15)
C15 0.0180(16) 0.026(2) 0.0245(18) 0.0019(14) 0.0081(14) -0.0003(15)
C16 0.039(2) 0.025(2) 0.033(2) -0.0023(17) 0.0134(17) -0.0085(16)
C17 0.0308(19) 0.030(2) 0.0227(18) -0.0096(16) 0.0092(15) -0.0029(15)
C23 0.027(2) 0.042(3) 0.026(2) -0.0030(15) 0.0170(18) -0.0058(15)
C24 0.0220(19) 0.046(3) 0.029(2) -0.0027(17) 0.0151(16) -0.0050(18)
C25 0.0234(18) 0.0229(18) 0.0266(19) 0.0013(15) 0.0079(15) -0.0019(16)
C26 0.039(3) 0.085(4) 0.039(3) -0.007(3) 0.022(2) -0.026(3)
C27 0.023(2) 0.045(3) 0.039(2) -0.0023(18) 0.0058(17) -0.014(2)
C33 0.0240(19) 0.036(2) 0.0195(18) -0.0017(16) 0.0048(15) 0.0018(16)
C34 0.0240(18) 0.034(2) 0.0270(19) 0.0013(16) 0.0035(15) 0.0063(16)
C35 0.0184(17) 0.025(2) 0.0299(19) 0.0000(14) 0.0029(14) 0.0013(15)
C36 0.044(3) 0.045(3) 0.021(2) 0.004(2) 0.0046(18) 0.0001(18)
C37 0.0252(19) 0.029(2) 0.036(2) 0.0071(16) 0.0073(16) -0.0024(17)
C41 0.0192(17) 0.019(2) 0.0181(17) -0.0001(12) 0.0032(14) 0.0000(12)
C42 0.0218(17) 0.020(2) 0.0244(17) 0.0004(13) 0.0037(13) -0.0017(15)
C43 0.0211(19) 0.030(3) 0.031(2) 0.0040(14) 0.0062(16) -0.0006(15)
C44 0.0234(19) 0.026(2) 0.041(2) 0.0008(16) 0.0040(17) 0.0058(18)
C45 0.0225(18) 0.028(2) 0.031(2) -0.0007(15) 0.0069(15) 0.0098(16)
C46 0.0186(17) 0.029(2) 0.0234(18) -0.0009(14) 0.0036(14) 0.0028(15)
C47 0.032(2) 0.027(2) 0.0243(18) 0.0038(16) 0.0099(15) -0.0009(15)
C48 0.044(3) 0.021(2) 0.078(4) 0.0053(19) 0.017(2) 0.009(2)
C49 0.033(2) 0.035(2) 0.0235(18) -0.0018(17) 0.0107(15) 0.0035(16)
C63 0.0252(18) 0.028(2) 0.0211(17) 0.0021(15) 0.0061(14) -0.0017(15)
C64 0.0235(18) 0.028(2) 0.0252(18) -0.0014(15) 0.0036(14) -0.0066(15)
C65 0.0178(16) 0.0186(18) 0.0273(18) 0.0018(13) 0.0032(14) -0.0008(14)
C66 0.048(3) 0.033(2) 0.020(2) -0.0064(18) 0.0047(19) -0.0022(15)
C67 0.0268(19) 0.026(2) 0.0259(18) -0.0052(15) 0.0069(15) 0.0007(15)
C73 0.0240(18) 0.0208(19) 0.0251(18) 0.0005(14) 0.0048(14) 0.0015(14)
C74 0.0270(18) 0.0186(19) 0.032(2) 0.0019(14) 0.0103(16) -0.0020(15)
C75 0.0188(16) 0.0182(18) 0.0268(18) 0.0005(13) 0.0080(14) -0.0033(14)
C76 0.038(2) 0.023(2) 0.032(2) -0.0004(16) 0.0136(17) 0.0047(16)
C77 0.038(2) 0.024(2) 0.035(2) 0.0049(16) 0.0206(18) -0.0011(16)
C83 0.0272(19) 0.0236(19) 0.0245(18) -0.0008(16) 0.0132(15) 0.0021(15)
C84 0.0204(17) 0.032(2) 0.0297(19) 0.0017(15) 0.0143(15) 0.0019(16)
C85 0.0181(17) 0.0267(19) 0.0268(19) 0.0015(15) 0.0079(15) 0.0015(16)
C86 0.036(2) 0.057(3) 0.029(2) 0.0072(18) 0.020(2) 0.0119(18)
C87 0.023(2) 0.055(3) 0.028(2) 0.0051(16) 0.0063(18) 0.0055(17)
B1 0.023(2) 0.025(2) 0.019(2) -0.0026(16) 0.0091(16) -0.0019(16)
B2 0.020(2) 0.021(2) 0.0177(19) 0.0006(14) 0.0052(16) 0.0014(14)

loop_
_atom_type_symbol
_atom_type_radius_bond
U 1.42
N 0.75
C 0.77
B 0.82
H 0.32

loop_
_geom_angle_atom_site_label_1
_geom_angle_atom_site_label_2
_geom_angle_atom_site_label_3
_geom_angle
N41 U1 N21 92.40(12)
N41 U1 N81 108.98(12)
N21 U1 N81 157.69(12)
N41 U1 N31 77.18(11)
N21 U1 N31 74.50(10)
N81 U1 N31 103.44(9)
N41 U1 N71 144.10(10)
N21 U1 N71 88.43(10)
N81 U1 N71 78.05(9)
N31 U1 N71 136.87(10)
N41 U1 N61 80.24(11)
N21 U1 N61 114.85(9)
N81 U1 N61 76.24(9)
N31 U1 N61 155.95(10)
N71 U1 N61 67.06(9)
N41 U1 N11 144.08(10)
N21 U1 N11 76.87(9)
N81 U1 N11 81.91(10)
N31 U1 N11 66.94(10)
N71 U1 N11 70.73(9)
N61 U1 N11 135.46(9)
C15 N11 N12 106.0(3)
C15 N11 U1 135.0(2)
N12 N11 U1 117.8(2)
C13 N12 N11 110.3(3)
C13 N12 B1 126.4(3)
N11 N12 B1 123.0(3)
C25 N21 N22 106.9(3)
C25 N21 U1 126.8(2)
N22 N21 U1 126.1(2)
C23 N22 N21 109.0(3)
C23 N22 B1 129.9(3)
N21 N22 B1 121.0(3)
C35 N31 N32 105.6(3)
C35 N31 U1 130.9(2)
N32 N31 U1 121.8(2)
C33 N32 N31 110.0(3)
C33 N32 B1 128.0(3)
N31 N32 B1 122.0(3)
C41 N41 U1 176.6(3)
C65 N61 N62 104.7(3)
C65 N61 U1 134.8(2)
N62 N61 U1 120.1(2)
C63 N62 N61 110.4(3)
C63 N62 B2 127.8(3)
N61 N62 B2 121.8(3)
C75 N71 N72 106.2(3)
C75 N71 U1 133.0(2)
N72 N71 U1 118.0(2)
C73 N72 N71 110.0(3)
C73 N72 B2 127.3(3)
N71 N72 B2 122.4(3)
C85 N81 N82 106.5(3)
C85 N81 U1 130.9(2)
N82 N81 U1 122.6(2)
C83 N82 N81 109.4(3)
C83 N82 B2 127.9(3)
N81 N82 B2 122.4(3)
N12 C13 C14 107.0(3)
N12 C13 C16 124.1(3)
C14 C13 C16 128.9(4)
C13 C14 C15 106.6(3)
C13 C14 H14 126.70
C15 C14 H14 126.70
N11 C15 C14 110.1(3)
N11 C15 C17 123.8(3)
C14 C15 C17 126.0(4)
C13 C16 H16A 109.50
C13 C16 H16B 109.50
H16A C16 H16B 109.50
C13 C16 H16C 109.50
H16A C16 H16C 109.50
H16B C16 H16C 109.50
C15 C17 H17A 109.50
C15 C17 H17B 109.50
H17A C17 H17B 109.50
C15 C17 H17C 109.50
H17A C17 H17C 109.50
H17B C17 H17C 109.50
N22 C23 C24 108.1(4)
N22 C23 C26 123.6(4)
C24 C23 C26 128.4(4)
C23 C24 C25 106.0(3)
C23 C24 H24 127.00
C25 C24 H24 127.00
N21 C25 C24 109.9(3)
N21 C25 C27 119.9(3)
C24 C25 C27 130.2(4)
C23 C26 H26A 109.50
C23 C26 H26B 109.50
H26A C26 H26B 109.50
C23 C26 H26C 109.50
H26A C26 H26C 109.50
H26B C26 H26C 109.50
C25 C27 H27A 109.50
C25 C27 H27B 109.50
H27A C27 H27B 109.50
C25 C27 H27C 109.50
H27A C27 H27C 109.50
H27B C27 H27C 109.50
N32 C33 C34 107.9(3)
N32 C33 C36 124.2(4)
C34 C33 C36 127.9(4)
C33 C34 C35 106.4(3)
C33 C34 H34 126.80
C35 C34 H34 126.80
N31 C35 C34 110.1(3)
N31 C35 C37 123.5(3)
C34 C35 C37 126.4(4)
C33 C36 H36A 109.50
C33 C36 H36B 109.50
H36A C36 H36B 109.50
C33 C36 H36C 109.50
H36A C36 H36C 109.50
H36B C36 H36C 109.50
C35 C37 H37A 109.50
C35 C37 H37B 109.50
H37A C37 H37B 109.50
C35 C37 H37C 109.50
H37A C37 H37C 109.50
H37B C37 H37C 109.50
N41 C41 C42 120.5(3)
N41 C41 C46 121.1(3)
C42 C41 C46 118.4(4)
C43 C42 C41 120.2(4)
C43 C42 C47 120.7(4)
C41 C42 C47 119.1(3)
C42 C43 C44 122.8(4)
C42 C43 H43 118.60
C44 C43 H43 118.60
C43 C44 C45 116.6(4)
C43 C44 C48 122.6(4)
C45 C44 C48 120.7(4)
C46 C45 C44 122.8(4)
C46 C45 H45 118.60
C44 C45 H45 118.60
C45 C46 C41 119.1(4)
C45 C46 C49 120.1(3)
C41 C46 C49 120.9(3)
C42 C47 H47A 109.50
C42 C47 H47B 109.50
H47A C47 H47B 109.50
C42 C47 H47C 109.50
H47A C47 H47C 109.50
H47B C47 H47C 109.50
C44 C48 H48A 109.50
C44 C48 H48B 109.50
H48A C48 H48B 109.50
C44 C48 H48C 109.50
H48A C48 H48C 109.50
H48B C48 H48C 109.50
C46 C49 H49A 109.50
C46 C49 H49B 109.50
H49A C49 H49B 109.50
C46 C49 H49C 109.50
H49A C49 H49C 109.50
H49B C49 H49C 109.50
N62 C63 C64 107.9(3)
N62 C63 C66 124.1(4)
C64 C63 C66 128.0(4)
C63 C64 C65 106.7(3)
C63 C64 H64 126.70
C65 C64 H64 126.70
N61 C65 C64 110.3(3)
N61 C65 C67 123.6(3)
C64 C65 C67 126.0(3)
C63 C66 H66A 109.50
C63 C66 H66B 109.50
H66A C66 H66B 109.50
C63 C66 H66C 109.50
H66A C66 H66C 109.50
H66B C66 H66C 109.50
C65 C67 H67A 109.50
C65 C67 H67B 109.50
H67A C67 H67B 109.50
C65 C67 H67C 109.50
H67A C67 H67C 109.50
H67B C67 H67C 109.50
N72 C73 C74 107.2(3)
N72 C73 C76 124.0(3)
C74 C73 C76 128.7(4)
C73 C74 C75 106.4(3)
C73 C74 H74 126.80
C75 C74 H74 126.80
N71 C75 C74 110.1(3)
N71 C75 C77 122.6(3)
C74 C75 C77 127.2(3)
C73 C76 H76A 109.50
C73 C76 H76B 109.50
H76A C76 H76B 109.50
C73 C76 H76C 109.50
H76A C76 H76C 109.50
H76B C76 H76C 109.50
C75 C77 H77A 109.50
C75 C77 H77B 109.50
H77A C77 H77B 109.50
C75 C77 H77C 109.50
H77A C77 H77C 109.50
H77B C77 H77C 109.50
N82 C83 C84 108.5(3)
N82 C83 C86 123.7(4)
C84 C83 C86 127.8(4)
C83 C84 C85 106.1(3)
C83 C84 H84 127.00
C85 C84 H84 127.00
N81 C85 C84 109.6(3)
N81 C85 C87 121.9(4)
C84 C85 C87 128.4(4)
C83 C86 H86A 109.50
C83 C86 H86B 109.50
H86A C86 H86B 109.50
C83 C86 H86C 109.50
H86A C86 H86C 109.50
H86B C86 H86C 109.50
C85 C87 H87A 109.50
C85 C87 H87B 109.50
H87A C87 H87B 109.50
C85 C87 H87C 109.50
H87A C87 H87C 109.50
H87B C87 H87C 109.50
N22 B1 N12 111.0(3)
N22 B1 N32 111.4(3)
N12 B1 N32 109.6(3)
N22 B1 H1 108(2)
N12 B1 H1 107(2)
N32 B1 H1 109(2)
N62 B2 N72 109.5(3)
N62 B2 N82 111.4(3)
N72 B2 N82 112.4(3)
N62 B2 H2 108(2)
N72 B2 H2 111(2)
N82 B2 H2 105(2)

loop_
_geom_bond_atom_site_label_1
_geom_bond_atom_site_label_2
_geom_bond_distance
U1 N41 1.976(3)
U1 N21 2.507(3)
U1 N81 2.556(3)
U1 N31 2.624(3)
U1 N71 2.669(3)
U1 N61 2.671(3)
U1 N11 2.747(3)
N11 C15 1.338(5)
N11 N12 1.378(4)
N12 C13 1.360(5)
N12 B1 1.544(5)
N21 C25 1.345(5)
N21 N22 1.372(4)
N22 C23 1.359(5)
N22 B1 1.542(5)
N31 C35 1.353(5)
N31 N32 1.386(4)
N32 C33 1.350(5)
N32 B1 1.546(6)
N41 C41 1.392(5)
N61 C65 1.353(5)
N61 N62 1.394(4)
N62 C63 1.344(5)
N62 B2 1.535(5)
N71 C75 1.338(5)
N71 N72 1.381(4)
N72 C73 1.357(5)
N72 B2 1.548(5)
N81 C85 1.357(5)
N81 N82 1.378(4)
N82 C83 1.351(5)
N82 B2 1.552(5)
C13 C14 1.374(6)
C13 C16 1.494(5)
C14 C15 1.394(5)
C14 H14 0.9500
C15 C17 1.493(5)
C16 H16A 0.9800
C16 H16B 0.9800
C16 H16C 0.9800
C17 H17A 0.9800
C17 H17B 0.9800
C17 H17C 0.9800
C23 C24 1.378(6)
C23 C26 1.498(6)
C24 C25 1.385(6)
C24 H24 0.9500
C25 C27 1.491(6)
C26 H26A 0.9800
C26 H26B 0.9800
C26 H26C 0.9800
C27 H27A 0.9800
C27 H27B 0.9800
C27 H27C 0.9800
C33 C34 1.374(6)
C33 C36 1.493(6)
C34 C35 1.388(6)
C34 H34 0.9500
C35 C37 1.492(5)
C36 H36A 0.9800
C36 H36B 0.9800
C36 H36C 0.9800
C37 H37A 0.9800
C37 H37B 0.9800
C37 H37C 0.9800
C41 C42 1.406(5)
C41 C46 1.417(5)
C42 C43 1.379(5)
C42 C47 1.510(5)
C43 C44 1.390(7)
C43 H43 0.9500
C44 C45 1.398(6)
C44 C48 1.499(6)
C45 C46 1.394(6)
C45 H45 0.9500
C46 C49 1.508(6)
C47 H47A 0.9800
C47 H47B 0.9800
C47 H47C 0.9800
C48 H48A 0.9800
C48 H48B 0.9800
C48 H48C 0.9800
C49 H49A 0.9800
C49 H49B 0.9800
C49 H49C 0.9800
C63 C64 1.365(6)
C63 C66 1.502(6)
C64 C65 1.387(5)
C64 H64 0.9500
C65 C67 1.494(5)
C66 H66A 0.9800
C66 H66B 0.9800
C66 H66C 0.9800
C67 H67A 0.9800
C67 H67B 0.9800
C67 H67C 0.9800
C73 C74 1.378(5)
C73 C76 1.496(5)
C74 C75 1.392(5)
C74 H74 0.9500
C75 C77 1.504(5)
C76 H76A 0.9800
C76 H76B 0.9800
C76 H76C 0.9800
C77 H77A 0.9800
C77 H77B 0.9800
C77 H77C 0.9800
C83 C84 1.377(5)
C83 C86 1.499(6)
C84 C85 1.392(5)
C84 H84 0.9500
C85 C87 1.484(6)
C86 H86A 0.9800
C86 H86B 0.9800
C86 H86C 0.9800
C87 H87A 0.9800
C87 H87B 0.9800
C87 H87C 0.9800
B1 H1 1.15(4)
B2 H2 1.09(5)

loop_
_geom_torsion_atom_site_label_1
_geom_torsion_atom_site_label_2
_geom_torsion_atom_site_label_3
_geom_torsion_atom_site_label_4
_geom_torsion
N41 U1 N11 C15 142.9(3)
N21 U1 N11 C15 -141.5(3)
N81 U1 N11 C15 31.6(3)
N31 U1 N11 C15 140.0(3)
N71 U1 N11 C15 -48.5(3)
N61 U1 N11 C15 -29.2(4)
N41 U1 N11 N12 -51.9(3)
N21 U1 N11 N12 23.7(2)
N81 U1 N11 N12 -163.2(2)
N31 U1 N11 N12 -54.8(2)
N71 U1 N11 N12 116.6(2)
N61 U1 N11 N12 135.9(2)
C15 N11 N12 C13 0.9(4)
U1 N11 N12 C13 -168.2(2)
C15 N11 N12 B1 -173.4(3)
U1 N11 N12 B1 17.4(4)
N41 U1 N21 C25 -69.2(3)
N81 U1 N21 C25 127.1(3)
N31 U1 N21 C25 -145.2(3)
N71 U1 N21 C25 74.9(3)
N61 U1 N21 C25 11.1(4)
N11 U1 N21 C25 145.5(3)
N41 U1 N21 N22 115.5(3)
N81 U1 N21 N22 -48.2(4)
N31 U1 N21 N22 39.5(3)
N71 U1 N21 N22 -100.4(3)
N61 U1 N21 N22 -164.1(3)
N11 U1 N21 N22 -29.8(3)
C25 N21 N22 C23 -0.9(4)
U1 N21 N22 C23 175.1(3)
C25 N21 N22 B1 178.0(3)
U1 N21 N22 B1 -6.0(5)
N41 U1 N31 C35 36.0(3)
N21 U1 N31 C35 132.2(3)
N81 U1 N31 C35 -70.7(3)
N71 U1 N31 C35 -157.5(3)
N61 U1 N31 C35 15.6(4)
N11 U1 N31 C35 -145.7(3)
N41 U1 N31 N32 -126.5(3)
N21 U1 N31 N32 -30.3(3)
N81 U1 N31 N32 126.8(3)
N71 U1 N31 N32 40.0(3)
N61 U1 N31 N32 -147.0(2)
N11 U1 N31 N32 51.8(2)
C35 N31 N32 C33 0.4(4)
U1 N31 N32 C33 166.7(2)
C35 N31 N32 B1 -177.2(3)
U1 N31 N32 B1 -10.9(4)
N21 U1 N41 C41 -49(4)
N81 U1 N41 C41 124(4)
N31 U1 N41 C41 24(4)
N71 U1 N41 C41 -140(4)
N61 U1 N41 C41 -164(4)
N11 U1 N41 C41 21(4)
N41 U1 N61 C65 26.8(3)
N21 U1 N61 C65 -61.3(3)
N81 U1 N61 C65 139.3(3)
N31 U1 N61 C65 47.1(4)
N71 U1 N61 C65 -138.0(3)
N11 U1 N61 C65 -157.8(3)
N41 U1 N61 N62 -145.2(3)
N21 U1 N61 N62 126.7(2)
N81 U1 N61 N62 -32.7(2)
N31 U1 N61 N62 -124.9(3)
N71 U1 N61 N62 49.9(2)
N11 U1 N61 N62 30.2(3)
C65 N61 N62 C63 -0.6(4)
U1 N61 N62 C63 173.6(2)
C65 N61 N62 B2 179.7(3)
U1 N61 N62 B2 -6.1(4)
N41 U1 N71 C75 117.5(3)
N21 U1 N71 C75 25.6(3)
N81 U1 N71 C75 -136.6(3)
N31 U1 N71 C75 -39.6(4)
N61 U1 N71 C75 143.5(3)
N11 U1 N71 C75 -51.1(3)
N41 U1 N71 N72 -84.2(3)
N21 U1 N71 N72 -176.1(2)
N81 U1 N71 N72 21.8(2)
N31 U1 N71 N72 118.8(2)
N61 U1 N71 N72 -58.2(2)
N11 U1 N71 N72 107.3(2)
C75 N71 N72 C73 0.9(4)
U1 N71 N72 C73 -162.7(2)
C75 N71 N72 B2 -173.2(3)
U1 N71 N72 B2 23.1(4)
N41 U1 N81 C85 -72.8(4)
N21 U1 N81 C85 89.9(4)
N31 U1 N81 C85 8.1(4)
N71 U1 N81 C85 143.8(4)
N61 U1 N81 C85 -147.2(4)
N11 U1 N81 C85 71.9(4)
N41 U1 N81 N82 107.1(3)
N21 U1 N81 N82 -90.2(3)
N31 U1 N81 N82 -172.1(3)
N71 U1 N81 N82 -36.3(3)
N61 U1 N81 N82 32.7(3)
N11 U1 N81 N82 -108.2(3)
C85 N81 N82 C83 0.3(4)
U1 N81 N82 C83 -179.6(2)
C85 N81 N82 B2 -174.1(3)
U1 N81 N82 B2 6.0(5)
N11 N12 C13 C14 -1.1(4)
B1 N12 C13 C14 173.0(3)
N11 N12 C13 C16 176.0(3)
B1 N12 C13 C16 -9.8(6)
N12 C13 C14 C15 0.9(4)
C16 C13 C14 C15 -176.1(4)
N12 N11 C15 C14 -0.4(4)
U1 N11 C15 C14 166.0(2)
N12 N11 C15 C17 -179.7(3)
U1 N11 C15 C17 -13.4(6)
C13 C14 C15 N11 -0.3(4)
C13 C14 C15 C17 179.0(4)
N21 N22 C23 C24 0.2(5)
B1 N22 C23 C24 -178.5(4)
N21 N22 C23 C26 -179.8(4)
B1 N22 C23 C26 1.4(7)
N22 C23 C24 C25 0.5(5)
C26 C23 C24 C25 -179.4(5)
N22 N21 C25 C24 1.3(5)
U1 N21 C25 C24 -174.7(3)
N22 N21 C25 C27 -178.7(4)
U1 N21 C25 C27 5.3(6)
C23 C24 C25 N21 -1.1(5)
C23 C24 C25 C27 178.8(5)
N31 N32 C33 C34 0.1(4)
B1 N32 C33 C34 177.5(4)
N31 N32 C33 C36 179.6(4)
B1 N32 C33 C36 -3.0(6)
N32 C33 C34 C35 -0.4(4)
C36 C33 C34 C35 -180.0(4)
N32 N31 C35 C34 -0.6(4)
U1 N31 C35 C34 -165.2(3)
N32 N31 C35 C37 178.3(3)
U1 N31 C35 C37 13.7(5)
C33 C34 C35 N31 0.7(5)
C33 C34 C35 C37 -178.2(4)
U1 N41 C41 C42 -149(4)
U1 N41 C41 C46 31(4)
N41 C41 C42 C43 -174.4(3)
C46 C41 C42 C43 5.0(5)
N41 C41 C42 C47 4.6(5)
C46 C41 C42 C47 -176.0(3)
C41 C42 C43 C44 -2.4(6)
C47 C42 C43 C44 178.7(4)
C42 C43 C44 C45 -1.9(6)
C42 C43 C44 C48 174.2(4)
C43 C44 C45 C46 3.5(6)
C48 C44 C45 C46 -172.7(4)
C44 C45 C46 C41 -0.8(6)
C44 C45 C46 C49 178.3(4)
N41 C41 C46 C45 175.9(3)
C42 C41 C46 C45 -3.5(5)
N41 C41 C46 C49 -3.2(5)
C42 C41 C46 C49 177.4(3)
N61 N62 C63 C64 0.2(4)
B2 N62 C63 C64 179.9(3)
N61 N62 C63 C66 178.3(4)
B2 N62 C63 C66 -2.0(6)
N62 C63 C64 C65 0.2(4)
C66 C63 C64 C65 -177.8(4)
N62 N61 C65 C64 0.7(4)
U1 N61 C65 C64 -172.2(2)
N62 N61 C65 C67 -176.2(3)
U1 N61 C65 C67 10.9(5)
C63 C64 C65 N61 -0.6(4)
C63 C64 C65 C67 176.3(4)
N71 N72 C73 C74 -0.5(4)
B2 N72 C73 C74 173.3(3)
N71 N72 C73 C76 178.0(3)
B2 N72 C73 C76 -8.2(6)
N72 C73 C74 C75 -0.2(4)
C76 C73 C74 C75 -178.5(4)
N72 N71 C75 C74 -1.0(4)
U1 N71 C75 C74 159.1(2)
N72 N71 C75 C77 179.1(3)
U1 N71 C75 C77 -20.7(5)
C73 C74 C75 N71 0.8(4)
C73 C74 C75 C77 -179.4(4)
N81 N82 C83 C84 0.2(4)
B2 N82 C83 C84 174.3(3)
N81 N82 C83 C86 -179.3(4)
B2 N82 C83 C86 -5.3(6)
N82 C83 C84 C85 -0.6(5)
C86 C83 C84 C85 178.9(4)
N82 N81 C85 C84 -0.7(5)
U1 N81 C85 C84 179.2(3)
N82 N81 C85 C87 175.2(4)
U1 N81 C85 C87 -4.9(6)
C83 C84 C85 N81 0.9(5)
C83 C84 C85 C87 -174.7(4)
C23 N22 B1 N12 -115.5(4)
N21 N22 B1 N12 65.9(4)
C23 N22 B1 N32 122.1(4)
N21 N22 B1 N32 -56.5(4)
C13 N12 B1 N22 114.7(4)
N11 N12 B1 N22 -71.9(4)
C13 N12 B1 N32 -121.8(4)
N11 N12 B1 N32 51.6(4)
C33 N32 B1 N22 -111.5(4)
N31 N32 B1 N22 65.6(4)
C33 N32 B1 N12 125.2(4)
N31 N32 B1 N12 -57.7(4)
C63 N62 B2 N72 120.5(4)
N61 N62 B2 N72 -59.9(4)
C63 N62 B2 N82 -114.6(4)
N61 N62 B2 N82 65.1(4)
C73 N72 B2 N62 -123.5(4)
N71 N72 B2 N62 49.7(4)
C73 N72 B2 N82 112.2(4)
N71 N72 B2 N82 -74.7(4)
C83 N82 B2 N62 120.0(4)
N81 N82 B2 N62 -66.7(4)
C83 N82 B2 N72 -116.7(4)
N81 N82 B2 N72 56.6(4)
